data_4505620
loop_
_publ_author_name
'Nath, Bhaskar'
'Baruah, Jubaraj B.'

_publ_section_title
;
 An Imidazole-Based Bisphenol
 2-((2-Hydroxy-3,5-dimethylphenyl)(imidazol-4-yl)methyl)-4,6-dimethylphenol:
 A Versatile Host for Anions
;
_journal_issue 3
_journal_name_full 'Crystal Growth &amp; Design'
_journal_page_first 1671
_journal_paper_doi 10.1021/cg2017215
_journal_volume 12
_journal_year 2012
_chemical_formula_sum 'C20 H23 Cl N2 O6'
_chemical_formula_weight 422.85
_chemical_name_systematic
; 
 ? 
;
_space_group_IT_number 14
_symmetry_cell_setting monoclinic
_symmetry_space_group_name_Hall '-P 2ybc'
_symmetry_space_group_name_H-M 'P 1 21/c 1'
_atom_sites_solution_hydrogens geom
_atom_sites_solution_primary direct
_atom_sites_solution_secondary difmap
_audit_creation_method SHELXL-97
_cell_angle_alpha 90.00
_cell_angle_beta 110.878(13)
_cell_angle_gamma 90.00
_cell_formula_units_Z 4
_cell_length_a 15.309(3)
_cell_length_b 8.9162(19)
_cell_length_c 15.951(4)
_cell_measurement_reflns_used 1493
_cell_measurement_temperature 296(2)
_cell_measurement_theta_max 18.78
_cell_measurement_theta_min 2.59
_cell_volume 2034.3(8)
_computing_cell_refinement 'Bruker SMART'
_computing_data_collection 'Bruker SMART'
_computing_data_reduction 'Bruker SAINT'
_computing_molecular_graphics 'Bruker SHELXTL'
_computing_publication_material 'Bruker SHELXTL'
_computing_structure_refinement 'SHELXL-97 (Sheldrick, 1997)'
_computing_structure_solution 'SHELXS-97 (Sheldrick, 1990)'
_diffrn_ambient_temperature 296(2)
_diffrn_measured_fraction_theta_full 0.971
_diffrn_measured_fraction_theta_max 0.971
_diffrn_measurement_device_type 'CCD area detector'
_diffrn_measurement_method 'phi and omega scans'
_diffrn_radiation_monochromator graphite
_diffrn_radiation_source 'fine-focus sealed tube'
_diffrn_radiation_type MoK\a
_diffrn_radiation_wavelength 0.71073
_diffrn_reflns_av_R_equivalents 0.0981
_diffrn_reflns_av_sigmaI/netI 0.1079
_diffrn_reflns_limit_h_max 17
_diffrn_reflns_limit_h_min -18
_diffrn_reflns_limit_k_max 10
_diffrn_reflns_limit_k_min -10
_diffrn_reflns_limit_l_max 18
_diffrn_reflns_limit_l_min -19
_diffrn_reflns_number 23223
_diffrn_reflns_theta_full 25.50
_diffrn_reflns_theta_max 25.50
_diffrn_reflns_theta_min 1.42
_exptl_absorpt_coefficient_mu 0.227
_exptl_absorpt_correction_type none
_exptl_crystal_colour colorless
_exptl_crystal_density_diffrn 1.381
_exptl_crystal_density_method 'not measured'
_exptl_crystal_description needle
_exptl_crystal_F_000 888
_exptl_crystal_size_max 0.33
_exptl_crystal_size_mid 0.21
_exptl_crystal_size_min 0.15
_refine_diff_density_max 0.335
_refine_diff_density_min -0.394
_refine_diff_density_rms 0.088
_refine_ls_extinction_method none
_refine_ls_goodness_of_fit_ref 0.983
_refine_ls_hydrogen_treatment mixed
_refine_ls_matrix_type full
_refine_ls_number_parameters 279
_refine_ls_number_reflns 3675
_refine_ls_number_restraints 0
_refine_ls_restrained_S_all 0.983
_refine_ls_R_factor_all 0.1557
_refine_ls_R_factor_gt 0.0730
_refine_ls_shift/su_max 0.000
_refine_ls_shift/su_mean 0.000
_refine_ls_structure_factor_coef Fsqd
_refine_ls_weighting_details 'calc w=1/[\s^2^(Fo^2^)+(0.1000P)^2^+1.0445P] where P=(Fo^2^+2Fc^2^)/3'
_refine_ls_weighting_scheme calc
_refine_ls_wR_factor_gt 0.1798
_refine_ls_wR_factor_ref 0.2252
_reflns_number_gt 1838
_reflns_number_total 3675
_reflns_threshold_expression >2sigma(I)
_cod_data_source_file cg2017215_si_007.cif
_cod_data_source_block nbpclo4_0m
_cod_depositor_comments
;
The following automatic conversions were performed:

'_symmetry_cell_setting' value 'Monoclinic' changed to 'monoclinic'
according to /home/saulius/struct/CIF-dictionaries/cif_core.dic
dictionary named 'cif_core.dic' version 2.4.1 from 2010-06-29.

Automatic conversion script
Id: cif_fix_values 1715 2011-07-08 13:25:40Z adriana 
;
_cod_original_cell_volume 2034.4(7)
_cod_original_sg_symbol_H-M 'P2(1)/c  '
_cod_database_code 4505620

loop_
_symmetry_equiv_pos_as_xyz
'x, y, z'
'-x, y+1/2, -z+1/2'
'-x, -y, -z'
'x, -y-1/2, z-1/2'

loop_
_atom_site_label
_atom_site_type_symbol
_atom_site_fract_x
_atom_site_fract_y
_atom_site_fract_z
_atom_site_U_iso_or_equiv
_atom_site_adp_type
_atom_site_occupancy
_atom_site_symmetry_multiplicity
_atom_site_calc_flag
_atom_site_refinement_flags
C13 C 0.6945(3) 0.7989(4) 0.3257(3) 0.0505(11) Uani 1 1 d .
C4 C 0.7011(3) 1.2779(5) 0.4182(3) 0.0546(12) Uani 1 1 d .
C2 C 0.7661(3) 1.2937(5) 0.2994(3) 0.0526(12) Uani 1 1 d .
C11 C 0.9309(4) 0.8493(6) 0.6105(4) 0.0688(14) Uani 1 1 d .
H11 H 0.9734 0.8872 0.6638 0.083 Uiso 1 1 calc R
C3 C 0.7233(3) 1.3579(5) 0.3538(3) 0.0571(13) Uani 1 1 d .
H3 H 0.7087 1.4595 0.3469 0.069 Uiso 1 1 calc R
C5 C 0.7212(3) 1.1270(5) 0.4244(3) 0.0517(12) Uani 1 1 d .
H5 H 0.7056 1.0701 0.4659 0.062 Uiso 1 1 calc R
C14 C 0.6773(4) 0.7579(5) 0.2372(4) 0.0617(14) Uani 1 1 d .
C7 C 0.7897(4) 1.3826(5) 0.2295(4) 0.0764(16) Uani 1 1 d .
H7A H 0.8553 1.3731 0.2401 0.115 Uiso 1 1 calc R
H7B H 0.7747 1.4863 0.2332 0.115 Uiso 1 1 calc R
H7C H 0.7543 1.3448 0.1708 0.115 Uiso 1 1 calc R
C10 C 0.8307(3) 0.8354(4) 0.4720(3) 0.0469(11) Uani 1 1 d .
C1 C 0.7852(3) 1.1415(5) 0.3094(3) 0.0510(11) Uani 1 1 d .
C12 C 0.8420(3) 0.6989(5) 0.5099(4) 0.0613(13) Uani 1 1 d .
H12 H 0.8129 0.6114 0.4820 0.074 Uiso 1 1 calc R
C15 C 0.5972(4) 0.6740(6) 0.1893(4) 0.0721(15) Uani 1 1 d .
C18 C 0.6285(3) 0.7637(5) 0.3637(3) 0.0560(13) Uani 1 1 d .
H18 H 0.6390 0.7935 0.4224 0.067 Uiso 1 1 calc R
C17 C 0.5467(3) 0.6846(5) 0.3166(4) 0.0649(14) Uani 1 1 d .
C6 C 0.7636(3) 1.0558(4) 0.3718(3) 0.0475(11) Uani 1 1 d .
C8 C 0.6551(4) 1.3521(6) 0.4757(4) 0.0766(16) Uani 1 1 d .
H8A H 0.5946 1.3881 0.4386 0.115 Uiso 1 1 calc R
H8B H 0.6928 1.4347 0.5071 0.115 Uiso 1 1 calc R
H8C H 0.6484 1.2810 0.5182 0.115 Uiso 1 1 calc R
C9 C 0.7831(3) 0.8878(4) 0.3776(3) 0.0487(11) Uani 1 1 d .
H9 H 0.8272 0.8702 0.3467 0.058 Uiso 1 1 calc R
C16 C 0.5352(4) 0.6410(6) 0.2306(4) 0.0748(16) Uani 1 1 d .
H16 H 0.4822 0.5859 0.1988 0.090 Uiso 1 1 calc R
C20 C 0.4738(4) 0.6516(7) 0.3577(4) 0.0898(18) Uani 1 1 d .
H20A H 0.4292 0.7320 0.3442 0.135 Uiso 1 1 calc R
H20B H 0.5036 0.6422 0.4216 0.135 Uiso 1 1 calc R
H20C H 0.4424 0.5596 0.3334 0.135 Uiso 1 1 calc R
N1 N 0.8887(3) 0.9265(5) 0.5376(3) 0.0606(12) Uani 1 1 d .
N2 N 0.9033(3) 0.7100(5) 0.5959(3) 0.0652(12) Uani 1 1 d .
C19 C 0.5811(5) 0.6250(8) 0.0935(4) 0.115(2) Uani 1 1 d .
H19A H 0.5232 0.5711 0.0699 0.172 Uiso 1 1 calc R
H19B H 0.6315 0.5613 0.0931 0.172 Uiso 1 1 calc R
H19C H 0.5785 0.7118 0.0570 0.172 Uiso 1 1 calc R
O2 O 0.7356(3) 0.7912(4) 0.1916(2) 0.0823(11) Uani 1 1 d .
H2 H 0.7671 0.8651 0.2141 0.124 Uiso 1 1 calc R
O1 O 0.8248(3) 1.0665(4) 0.2555(3) 0.0731(12) Uani 1 1 d .
Cl1 Cl 0.02208(9) 0.69964(13) 0.37479(9) 0.0655(5) Uani 1 1 d .
O3 O 0.0421(3) 0.7704(4) 0.4583(3) 0.0956(13) Uani 1 1 d .
O5 O -0.0048(3) 0.8121(4) 0.3064(3) 0.1050(14) Uani 1 1 d .
O4 O -0.0512(3) 0.5981(6) 0.3648(4) 0.145(2) Uani 1 1 d .
O6 O 0.1005(4) 0.6199(5) 0.3728(4) 0.139(2) Uani 1 1 d .
H2A H 0.926(5) 0.626(8) 0.632(5) 0.14(3) Uiso 1 1 d .
H1A H 0.895(3) 1.014(7) 0.536(4) 0.08(2) Uiso 1 1 d .
H1 H 0.844(4) 1.113(6) 0.228(4) 0.07(2) Uiso 1 1 d .

loop_
_atom_site_aniso_label
_atom_site_aniso_U_11
_atom_site_aniso_U_22
_atom_site_aniso_U_33
_atom_site_aniso_U_23
_atom_site_aniso_U_13
_atom_site_aniso_U_12
C13 0.053(3) 0.043(2) 0.050(3) -0.001(2) 0.010(2) 0.004(2)
C4 0.054(3) 0.047(3) 0.061(3) -0.006(2) 0.019(3) 0.002(2)
C2 0.053(3) 0.048(3) 0.052(3) 0.006(2) 0.012(3) 0.002(2)
C11 0.079(4) 0.056(3) 0.053(4) -0.001(3) 0.001(3) -0.002(3)
C3 0.053(3) 0.041(2) 0.066(3) 0.002(2) 0.008(3) 0.005(2)
C5 0.051(3) 0.053(3) 0.051(3) 0.001(2) 0.018(2) -0.002(2)
C14 0.076(4) 0.048(3) 0.056(4) 0.003(2) 0.017(3) 0.011(2)
C7 0.096(4) 0.057(3) 0.078(4) 0.016(3) 0.034(3) 0.003(3)
C10 0.046(3) 0.041(2) 0.052(3) -0.002(2) 0.014(2) 0.000(2)
C1 0.050(3) 0.053(3) 0.048(3) 0.003(2) 0.015(2) 0.003(2)
C12 0.065(3) 0.044(3) 0.063(4) 0.001(2) 0.009(3) -0.007(2)
C15 0.076(4) 0.065(3) 0.062(4) -0.009(3) 0.008(3) 0.011(3)
C18 0.059(3) 0.047(3) 0.059(3) -0.003(2) 0.018(3) 0.003(2)
C17 0.052(3) 0.058(3) 0.074(4) -0.004(3) 0.009(3) 0.002(2)
C6 0.046(3) 0.042(2) 0.052(3) 0.002(2) 0.013(2) 0.003(2)
C8 0.079(4) 0.065(3) 0.094(4) -0.005(3) 0.040(3) 0.009(3)
C9 0.054(3) 0.044(2) 0.049(3) 0.000(2) 0.020(2) 0.007(2)
C16 0.065(4) 0.069(3) 0.068(4) -0.013(3) -0.003(3) 0.004(3)
C20 0.059(4) 0.095(4) 0.115(5) -0.008(4) 0.031(4) -0.008(3)
N1 0.069(3) 0.042(2) 0.061(3) -0.003(2) 0.012(2) -0.001(2)
N2 0.065(3) 0.057(3) 0.060(3) 0.011(2) 0.005(3) 0.004(2)
C19 0.125(6) 0.136(6) 0.060(4) -0.030(4) 0.003(4) 0.005(5)
O2 0.111(3) 0.085(3) 0.058(2) -0.0085(19) 0.039(2) -0.005(2)
O1 0.098(3) 0.059(2) 0.081(3) 0.012(2) 0.054(2) 0.008(2)
Cl1 0.0717(10) 0.0511(7) 0.0720(10) -0.0139(6) 0.0237(7) -0.0009(6)
O3 0.125(4) 0.079(3) 0.088(3) -0.024(2) 0.044(3) -0.027(2)
O5 0.129(4) 0.084(3) 0.086(3) 0.017(2) 0.019(3) 0.024(2)
O4 0.134(4) 0.124(4) 0.166(5) -0.039(4) 0.040(4) -0.072(3)
O6 0.184(5) 0.115(3) 0.179(5) 0.054(3) 0.138(4) 0.082(3)

loop_
_atom_type_symbol
_atom_type_description
_atom_type_scat_dispersion_real
_atom_type_scat_dispersion_imag
_atom_type_scat_source
C C 0.0033 0.0016 'International Tables Vol C Tables 4.2.6.8 and 6.1.1.4'
H H 0.0000 0.0000 'International Tables Vol C Tables 4.2.6.8 and 6.1.1.4'
N N 0.0061 0.0033 'International Tables Vol C Tables 4.2.6.8 and 6.1.1.4'
O O 0.0106 0.0060 'International Tables Vol C Tables 4.2.6.8 and 6.1.1.4'
Cl Cl 0.1484 0.1585 'International Tables Vol C Tables 4.2.6.8 and 6.1.1.4'

loop_
_geom_angle_atom_site_label_1
_geom_angle_atom_site_label_2
_geom_angle_atom_site_label_3
_geom_angle
C18 C13 C14 118.8(5)
C18 C13 C9 121.5(4)
C14 C13 C9 119.7(4)
C5 C4 C3 116.6(4)
C5 C4 C8 122.1(4)
C3 C4 C8 121.3(4)
C3 C2 C1 117.5(4)
C3 C2 C7 122.4(4)
C1 C2 C7 120.1(4)
N2 C11 N1 108.5(5)
C2 C3 C4 123.1(4)
C4 C5 C6 123.1(4)
O2 C14 C13 124.0(5)
O2 C14 C15 115.7(5)
C13 C14 C15 120.2(5)
C12 C10 N1 104.5(4)
C12 C10 C9 132.4(4)
N1 C10 C9 122.3(4)
C6 C1 C2 121.9(4)
C6 C1 O1 116.6(4)
C2 C1 O1 121.5(4)
C10 C12 N2 108.6(4)
C16 C15 C14 118.3(5)
C16 C15 C19 122.1(6)
C14 C15 C19 119.7(6)
C13 C18 C17 122.0(5)
C16 C17 C18 116.7(5)
C16 C17 C20 121.7(5)
C18 C17 C20 121.5(5)
C1 C6 C5 117.8(4)
C1 C6 C9 119.7(4)
C5 C6 C9 122.5(4)
C10 C9 C6 112.5(3)
C10 C9 C13 113.7(4)
C6 C9 C13 111.0(3)
C15 C16 C17 123.8(5)
C11 N1 C10 110.3(4)
C11 N2 C12 108.1(4)
O6 Cl1 O3 110.4(3)
O6 Cl1 O4 109.0(3)
O3 Cl1 O4 107.0(3)
O6 Cl1 O5 110.7(3)
O3 Cl1 O5 108.3(2)
O4 Cl1 O5 111.4(3)

loop_
_geom_bond_atom_site_label_1
_geom_bond_atom_site_label_2
_geom_bond_distance
C13 C18 1.387(6)
C13 C14 1.390(7)
C13 C9 1.534(6)
C4 C5 1.376(6)
C4 C3 1.389(6)
C4 C8 1.494(6)
C2 C3 1.384(6)
C2 C1 1.385(6)
C2 C7 1.514(6)
C11 N2 1.305(6)
C11 N1 1.307(6)
C5 C6 1.386(6)
C14 O2 1.369(6)
C14 C15 1.407(7)
C10 C12 1.341(6)
C10 N1 1.371(6)
C10 C9 1.496(6)
C1 C6 1.385(6)
C1 O1 1.388(5)
C12 N2 1.363(6)
C15 C16 1.366(7)
C15 C19 1.523(8)
C18 C17 1.400(6)
C17 C16 1.375(7)
C17 C20 1.511(7)
C6 C9 1.524(5)
Cl1 O6 1.405(4)
Cl1 O3 1.406(4)
Cl1 O4 1.406(4)
Cl1 O5 1.430(4)

loop_
_cod_related_entry_id
_cod_related_entry_database
_cod_related_entry_code
1 ChemSpider 30661524
